data_4504442
loop_
_publ_author_name
'Liu, Yu'
'Chen, Kun'
'Guo, Dong-Sheng'
'Li, Qiang'
'Song, Hai-Bin'

_publ_section_title
;
 Comparable Inclusion and Aggregation Structures
 ofp-Sulfonatothiacalix[4]arene andp-Sulfonatocalix[4]arene upon
 Complexation with Quinoline Guests
;
_journal_issue 12
_journal_name_full 'Crystal Growth &amp; Design'
_journal_page_first 2601
_journal_paper_doi 10.1021/cg070607s
_journal_volume 7
_journal_year 2007
_chemical_formula_moiety 'C60 H69 N4 O26.50 S8'
_chemical_formula_sum 'C60 H61.5 N4 O26.75 S8'
_chemical_formula_weight 1523.14
_chemical_name_systematic
; 
 ? 
;
_space_group_IT_number 2
_symmetry_cell_setting triclinic
_symmetry_space_group_name_Hall '-P 1'
_symmetry_space_group_name_H-M 'P -1'
_atom_sites_solution_hydrogens geom
_atom_sites_solution_primary direct
_atom_sites_solution_secondary difmap
_audit_creation_method SHELXL-97
_cell_angle_alpha 78.034(9)
_cell_angle_beta 75.103(9)
_cell_angle_gamma 62.032(6)
_cell_formula_units_Z 2
_cell_length_a 14.1505(15)
_cell_length_b 14.4629(18)
_cell_length_c 19.925(3)
_cell_measurement_reflns_used 8706
_cell_measurement_temperature 113(2)
_cell_measurement_theta_max 27.9
_cell_measurement_theta_min 1.6
_cell_volume 3462.5(8)
_computing_cell_refinement CrystalClear
_computing_data_collection CrystalClear
_computing_data_reduction CrystalClear
_computing_publication_material 'CrystalStructure 3.7.0'
_computing_structure_refinement 'SHELXL-97 (Sheldrick, 1997)'
_computing_structure_solution 'SHELXS-97 (Sheldrick, 1990)'
_diffrn_ambient_temperature 113(2)
_diffrn_detector_area_resol_mean 7.31
_diffrn_measured_fraction_theta_full 0.995
_diffrn_measured_fraction_theta_max 0.995
_diffrn_measurement_device_type 'Rigaku Saturn'
_diffrn_measurement_method \w
_diffrn_radiation_monochromator confocal
_diffrn_radiation_source 'rotating anode'
_diffrn_radiation_type MoK\a
_diffrn_radiation_wavelength 0.71070
_diffrn_reflns_av_R_equivalents 0.0410
_diffrn_reflns_av_sigmaI/netI 0.0675
_diffrn_reflns_limit_h_max 15
_diffrn_reflns_limit_h_min -16
_diffrn_reflns_limit_k_max 17
_diffrn_reflns_limit_k_min -17
_diffrn_reflns_limit_l_max 23
_diffrn_reflns_limit_l_min -23
_diffrn_reflns_number 26915
_diffrn_reflns_theta_full 25.00
_diffrn_reflns_theta_max 25.00
_diffrn_reflns_theta_min 1.60
_exptl_absorpt_coefficient_mu 0.342
_exptl_absorpt_correction_T_max 0.8983
_exptl_absorpt_correction_T_min 0.8752
_exptl_absorpt_correction_type multi-scan
_exptl_absorpt_process_details 'Jacobson, R. (1998) Private communication'
_exptl_crystal_colour colorless
_exptl_crystal_density_diffrn 1.464
_exptl_crystal_density_method 'not measured'
_exptl_crystal_description block
_exptl_crystal_F_000 1583
_exptl_crystal_size_max 0.40
_exptl_crystal_size_mid 0.38
_exptl_crystal_size_min 0.32
_refine_diff_density_max 1.486
_refine_diff_density_min -0.708
_refine_diff_density_rms 0.140
_refine_ls_extinction_coef 0.0062(11)
_refine_ls_extinction_expression Fc^*^=kFc[1+0.001xFc^2^\l^3^/sin(2\q)]^-1/4^
_refine_ls_extinction_method SHELXL
_refine_ls_goodness_of_fit_ref 1.057
_refine_ls_hydrogen_treatment constr
_refine_ls_matrix_type full
_refine_ls_number_parameters 1072
_refine_ls_number_reflns 12162
_refine_ls_number_restraints 492
_refine_ls_restrained_S_all 1.063
_refine_ls_R_factor_all 0.1103
_refine_ls_R_factor_gt 0.0894
_refine_ls_shift/su_max 0.003
_refine_ls_shift/su_mean 0.000
_refine_ls_structure_factor_coef Fsqd
_refine_ls_weighting_details 'calc w=1/[\s^2^(Fo^2^)+(0.1550P)^2^+9.0407P] where P=(Fo^2^+2Fc^2^)/3'
_refine_ls_weighting_scheme calc
_refine_ls_wR_factor_gt 0.2488
_refine_ls_wR_factor_ref 0.2705
_reflns_number_gt 9295
_reflns_number_total 12162
_reflns_threshold_expression >2sigma(I)
_cod_data_source_file cg070607s-file003.cif
_cod_data_source_block shelxl
_cod_original_formula_sum 'C60 H61.5 N4 O26.750 S8'
_cod_database_code 4504442

loop_
_symmetry_equiv_pos_as_xyz
'x, y, z'
'-x, -y, -z'

loop_
_atom_site_label
_atom_site_type_symbol
_atom_site_fract_x
_atom_site_fract_y
_atom_site_fract_z
_atom_site_U_iso_or_equiv
_atom_site_adp_type
_atom_site_occupancy
_atom_site_symmetry_multiplicity
_atom_site_calc_flag
_atom_site_refinement_flags
_atom_site_disorder_assembly
_atom_site_disorder_group
S1 S 0.75888(11) 0.46966(11) 0.43360(7) 0.0272(3) Uani 1 1 d . . .
S2 S 0.56688(11) 0.79455(11) 0.23884(8) 0.0313(4) Uani 1 1 d . . .
S3 S 0.84559(11) 0.96394(10) 0.23990(7) 0.0250(3) Uani 1 1 d . . .
S4 S 1.02911(11) 0.64301(10) 0.44015(7) 0.0235(3) Uani 1 1 d . . .
S5 S 0.70722(13) 0.38339(12) 0.19555(8) 0.0349(4) Uani 1 1 d . . .
S6 S 0.88938(11) 0.77038(10) 0.01647(8) 0.0286(4) Uani 1 1 d . . .
S7 S 1.28957(12) 0.76648(13) 0.22916(8) 0.0392(4) Uani 1 1 d . . .
S8 S 1.18809(12) 0.28429(12) 0.31191(8) 0.0365(4) Uani 1 1 d . . .
O1 O 0.6658(4) 0.6930(3) 0.3662(2) 0.0369(10) Uani 1 1 d . . .
H1 H 0.6492 0.6770 0.4091 0.055 Uiso 1 1 calc R . .
O2 O 0.6672(4) 0.8980(5) 0.2995(2) 0.0550(13) Uani 1 1 d . . .
H2 H 0.7054 0.8587 0.3294 0.082 Uiso 1 1 calc R . .
O3 O 0.8509(3) 0.8029(3) 0.36534(19) 0.0274(8) Uani 1 1 d . . .
H3 H 0.8075 0.8324 0.3372 0.041 Uiso 1 1 calc R . .
O4 O 0.8167(3) 0.6307(3) 0.4603(3) 0.0419(11) Uani 1 1 d . . .
H4 H 0.8349 0.6766 0.4643 0.063 Uiso 1 1 calc R . .
O5 O 0.8246(4) 0.3175(4) 0.1857(3) 0.0562(14) Uani 1 1 d . . .
O6 O 0.6438(5) 0.3295(4) 0.2333(3) 0.0649(16) Uani 1 1 d . . .
O7 O 0.6733(3) 0.4401(3) 0.1303(2) 0.0369(10) Uani 1 1 d . . .
O8 O 0.9189(4) 0.6596(3) 0.0175(2) 0.0409(11) Uani 1 1 d . . .
O9 O 0.8035(3) 0.8364(3) -0.0250(2) 0.0277(8) Uani 1 1 d . . .
O10 O 0.9809(3) 0.7959(4) -0.0037(2) 0.0406(11) Uani 1 1 d . . .
O11 O 1.2815(4) 0.8288(4) 0.1633(3) 0.0555(13) Uani 1 1 d . . .
O12 O 1.3221(5) 0.8072(6) 0.2761(3) 0.087(2) Uani 1 1 d . . .
O13 O 1.3564(4) 0.6561(4) 0.2269(3) 0.0615(15) Uani 1 1 d . . .
O14 O 1.2855(3) 0.2875(4) 0.3202(2) 0.0494(12) Uani 1 1 d . . .
O15 O 1.1776(4) 0.1901(3) 0.3467(3) 0.0568(14) Uani 1 1 d . . .
O16 O 1.1771(3) 0.3038(3) 0.2389(2) 0.0362(10) Uani 1 1 d . . .
O17 O 0.7253(3) 0.7568(3) 0.90851(19) 0.0260(8) Uani 1 1 d . . .
H17 H 0.7436 0.7857 0.9320 0.039 Uiso 1 1 calc R . .
O18 O 0.5362(3) -0.0060(3) 0.06507(18) 0.0235(8) Uani 1 1 d . . .
H18 H 0.4764 -0.0086 0.0810 0.035 Uiso 1 1 calc R . .
O19 O 0.8022(3) 0.5020(3) 1.0221(2) 0.0355(9) Uani 1 1 d . . .
H19 H 0.7495 0.4950 1.0497 0.053 Uiso 1 1 calc R . .
O22 O 0.1756(3) 0.1170(3) 0.1984(2) 0.0405(10) Uani 1 1 d . . .
O23 O 0.0070(4) 0.1253(5) 0.1448(3) 0.0614(14) Uani 1 1 d . . .
O24 O 0.3474(3) 0.9835(3) 0.10974(19) 0.0262(8) Uani 1 1 d . . .
N1 N 0.6671(3) 0.6435(3) 0.8527(2) 0.0245(10) Uani 1 1 d . . .
H1A H 0.7178 0.6636 0.8305 0.029 Uiso 1 1 calc R . .
N2 N 0.6992(3) 0.0498(3) 0.0148(2) 0.0223(9) Uani 1 1 d . . .
H2A H 0.6817 0.0180 -0.0097 0.027 Uiso 1 1 calc R . .
N3 N 0.9415(4) 0.5418(4) 0.9179(3) 0.0350(11) Uani 1 1 d . . .
H3C H 0.9165 0.5710 0.9573 0.042 Uiso 1 1 calc R . .
C1 C 0.6670(4) 0.6240(4) 0.3302(3) 0.0258(12) Uani 1 1 d . . .
C2 C 0.7120(4) 0.5151(4) 0.3526(3) 0.0241(11) Uani 1 1 d . . .
C3 C 0.7187(4) 0.4439(4) 0.3120(3) 0.0249(11) Uani 1 1 d . . .
H3A H 0.7476 0.3710 0.3278 0.030 Uiso 1 1 calc R . .
C4 C 0.6836(4) 0.4789(4) 0.2491(3) 0.0244(11) Uani 1 1 d . . .
C5 C 0.6358(4) 0.5855(4) 0.2270(3) 0.0275(12) Uani 1 1 d . . .
H5A H 0.6088 0.6091 0.1846 0.033 Uiso 1 1 calc R . .
C6 C 0.6274(4) 0.6584(4) 0.2677(3) 0.0271(12) Uani 1 1 d . . .
C7 C 0.7197(4) 0.8660(4) 0.2358(3) 0.0261(12) Uani 1 1 d . . .
C8 C 0.6860(4) 0.8139(4) 0.2022(3) 0.0260(12) Uani 1 1 d . . .
C9 C 0.7425(4) 0.7812(4) 0.1367(3) 0.0276(12) Uani 1 1 d . . .
H9A H 0.7214 0.7431 0.1148 0.033 Uiso 1 1 calc R . .
C10 C 0.8293(4) 0.8036(4) 0.1030(3) 0.0254(12) Uani 1 1 d . . .
C11 C 0.8616(4) 0.8580(4) 0.1346(3) 0.0232(11) Uani 1 1 d . . .
H11A H 0.9200 0.8747 0.1109 0.028 Uiso 1 1 calc R . .
C12 C 0.8082(4) 0.8881(4) 0.2014(3) 0.0237(11) Uani 1 1 d . . .
C13 C 0.9494(4) 0.7974(4) 0.3333(3) 0.0215(11) Uani 1 1 d . . .
C14 C 0.9621(4) 0.8641(4) 0.2733(3) 0.0200(10) Uani 1 1 d . . .
C15 C 1.0653(4) 0.8565(4) 0.2412(3) 0.0240(11) Uani 1 1 d . . .
H15A H 1.0735 0.9024 0.2009 0.029 Uiso 1 1 calc R . .
C16 C 1.1566(4) 0.7810(4) 0.2689(3) 0.0245(11) Uani 1 1 d . . .
C17 C 1.1446(4) 0.7148(4) 0.3279(3) 0.0223(11) Uani 1 1 d . . .
H17A H 1.2069 0.6635 0.3463 0.027 Uiso 1 1 calc R . .
C18 C 1.0422(4) 0.7227(4) 0.3605(2) 0.0202(10) Uani 1 1 d . . .
C19 C 0.9021(4) 0.5537(4) 0.4261(3) 0.0228(11) Uani 1 1 d . . .
C20 C 1.0063(4) 0.5483(4) 0.4108(3) 0.0212(11) Uani 1 1 d . . .
C21 C 1.0934(4) 0.4657(4) 0.3767(3) 0.0248(11) Uani 1 1 d . . .
H21A H 1.1645 0.4615 0.3678 0.030 Uiso 1 1 calc R . .
C22 C 1.0777(5) 0.3898(4) 0.3556(3) 0.0287(12) Uani 1 1 d . . .
C23 C 0.9741(4) 0.3932(4) 0.3710(3) 0.0271(12) Uani 1 1 d . . .
H23A H 0.9635 0.3405 0.3569 0.033 Uiso 1 1 calc R . .
C24 C 0.8870(4) 0.4728(4) 0.4068(3) 0.0234(11) Uani 1 1 d . . .
C25 C 0.6460(4) 0.7335(4) 0.9478(3) 0.0217(11) Uani 1 1 d . . .
C26 C 0.5907(4) 0.7644(4) 1.0134(3) 0.0230(11) Uani 1 1 d . . .
H26A H 0.6073 0.8073 1.0341 0.028 Uiso 1 1 calc R . .
C27 C 0.5092(4) 0.7320(4) 1.0498(3) 0.0312(13) Uani 1 1 d . . .
H27A H 0.4741 0.7513 1.0957 0.037 Uiso 1 1 calc R . .
C28 C 0.4797(4) 0.6745(4) 1.0213(3) 0.0304(13) Uani 1 1 d . . .
H28A H 0.4234 0.6556 1.0465 0.036 Uiso 1 1 calc R . .
C29 C 0.5333(4) 0.6428(4) 0.9538(3) 0.0257(11) Uani 1 1 d . . .
C30 C 0.6147(4) 0.6734(4) 0.9178(3) 0.0215(11) Uani 1 1 d . . .
C31 C 0.6450(4) 0.5855(4) 0.8213(3) 0.0305(12) Uani 1 1 d . . .
H31A H 0.6840 0.5660 0.7760 0.037 Uiso 1 1 calc R . .
C32 C 0.5645(5) 0.5529(4) 0.8548(3) 0.0332(13) Uani 1 1 d . . .
H32A H 0.5492 0.5105 0.8327 0.040 Uiso 1 1 calc R . .
C33 C 0.5075(4) 0.5827(4) 0.9200(3) 0.0321(13) Uani 1 1 d . . .
H33A H 0.4508 0.5629 0.9424 0.039 Uiso 1 1 calc R . .
C34 C 0.5524(4) 0.0455(4) 0.1068(3) 0.0225(11) Uani 1 1 d . . .
C35 C 0.4940(4) 0.0707(4) 0.1725(3) 0.0244(11) Uani 1 1 d . . .
H35A H 0.4360 0.0518 0.1920 0.029 Uiso 1 1 calc R . .
C36 C 0.5198(4) 0.1246(4) 0.2113(3) 0.0288(12) Uani 1 1 d . . .
H36A H 0.4775 0.1424 0.2563 0.035 Uiso 1 1 calc R . .
C37 C 0.6037(4) 0.1518(4) 0.1860(3) 0.0274(12) Uani 1 1 d . . .
H37A H 0.6197 0.1874 0.2133 0.033 Uiso 1 1 calc R . .
C38 C 0.6659(4) 0.1267(4) 0.1195(3) 0.0253(12) Uani 1 1 d . . .
C39 C 0.6393(4) 0.0739(4) 0.0796(3) 0.0215(11) Uani 1 1 d . . .
C40 C 0.7829(4) 0.0723(4) -0.0130(3) 0.0259(11) Uani 1 1 d . . .
H40A H 0.8217 0.0544 -0.0587 0.031 Uiso 1 1 calc R . .
C41 C 0.8141(5) 0.1215(5) 0.0237(3) 0.0326(13) Uani 1 1 d . . .
H41A H 0.8750 0.1359 0.0040 0.039 Uiso 1 1 calc R . .
C42 C 0.7556(4) 0.1494(4) 0.0894(3) 0.0287(12) Uani 1 1 d . . .
H42A H 0.7759 0.1842 0.1146 0.034 Uiso 1 1 calc R . .
C43 C 0.8252(5) 0.4560(5) 0.9651(3) 0.0357(14) Uani 1 1 d . . .
C44 C 0.7863(5) 0.3913(4) 0.9562(3) 0.0358(14) Uani 1 1 d . . .
H44A H 0.7368 0.3754 0.9932 0.043 Uiso 1 1 calc R . .
C45 C 0.8183(5) 0.3465(5) 0.8924(3) 0.0397(15) Uani 1 1 d . . .
H45A H 0.7881 0.3027 0.8870 0.048 Uiso 1 1 calc R . .
C46 C 0.8920(5) 0.3650(5) 0.8383(3) 0.0370(14) Uani 1 1 d . . .
H46A H 0.9133 0.3348 0.7957 0.044 Uiso 1 1 calc R . .
C47 C 0.9339(4) 0.4292(4) 0.8481(3) 0.0298(13) Uani 1 1 d . . .
C48 C 0.9034(5) 0.4784(4) 0.9076(3) 0.0312(13) Uani 1 1 d . . .
C49 C 1.0170(4) 0.5623(5) 0.8696(3) 0.0450(18) Uani 1 1 d . . .
H49A H 1.0427 0.6088 0.8770 0.054 Uiso 1 1 calc R . .
C50 C 1.0581(5) 0.5108(5) 0.8057(3) 0.0392(15) Uani 1 1 d . . .
H50A H 1.1143 0.5205 0.7716 0.047 Uiso 1 1 calc R . .
C51 C 1.0165(5) 0.4495(5) 0.7951(3) 0.0383(14) Uani 1 1 d . . .
H51A H 1.0414 0.4190 0.7523 0.046 Uiso 1 1 calc R . .
O20 O 0.8205(8) -0.0951(8) 0.5217(5) 0.041(3) Uani 0.38 1 d PDU A 1
H20 H 0.7697 -0.0446 0.5041 0.061 Uiso 0.38 1 d PR A 1
C52 C 0.9169(8) -0.0941(7) 0.4892(4) 0.038(4) Uani 0.38 1 d PGDU A 1
C53 C 1.0151(9) -0.1631(8) 0.5104(6) 0.035(4) Uani 0.38 1 d PGDU A 1
H53A H 1.0168 -0.2140 0.5494 0.042 Uiso 0.38 1 calc PR A 1
C54 C 1.1108(8) -0.1576(10) 0.4746(8) 0.042(5) Uani 0.38 1 d PGDU A 1
H54A H 1.1779 -0.2047 0.4891 0.050 Uiso 0.38 1 calc PR A 1
C55 C 1.1084(7) -0.0831(11) 0.4175(7) 0.046(5) Uani 0.38 1 d PGDU A 1
H55A H 1.1738 -0.0793 0.3930 0.055 Uiso 0.38 1 calc PR A 1
C56 C 1.0101(7) -0.0140(8) 0.3963(5) 0.036(4) Uani 0.38 1 d PGDU A 1
C57 C 0.9144(6) -0.0196(7) 0.4321(4) 0.041(4) Uani 0.38 1 d PGDU A 1
N4 N 0.8162(7) 0.0494(8) 0.4109(5) 0.049(4) Uani 0.38 1 d PGDU A 1
H4A H 0.7556 0.0460 0.4336 0.059 Uiso 0.38 1 calc PR A 1
C58 C 0.8137(10) 0.1240(10) 0.3539(7) 0.047(4) Uani 0.38 1 d PGDU A 1
H58A H 0.7466 0.1711 0.3394 0.056 Uiso 0.38 1 calc PR A 1
C59 C 0.9095(12) 0.1295(11) 0.3180(6) 0.036(4) Uani 0.38 1 d PGDU A 1
H59A H 0.9078 0.1804 0.2790 0.043 Uiso 0.38 1 calc PR A 1
C60 C 1.0077(10) 0.0605(10) 0.3392(6) 0.033(4) Uani 0.38 1 d PGDU A 1
H60A H 1.0731 0.0643 0.3147 0.040 Uiso 0.38 1 calc PR A 1
O21 O 0.4287(15) 0.5222(14) 0.3485(7) 0.057(5) Uani 0.25 1 d PDU B 1
H21B H 0.4007 0.5735 0.3195 0.086 Uiso 0.25 1 d PR B 1
C61 C 0.4381(11) 0.5567(10) 0.4023(6) 0.046(5) Uani 0.25 1 d PGDU . 1
C62 C 0.4065(12) 0.6629(10) 0.4043(8) 0.045(5) Uani 0.25 1 d PGDU . 1
H62A H 0.3755 0.7133 0.3668 0.054 Uiso 0.25 1 d PR . 1
C63 C 0.4196(12) 0.6963(9) 0.4604(9) 0.048(5) Uani 0.25 1 d PGU . 1
H63A H 0.3978 0.7696 0.4617 0.057 Uiso 0.25 1 d PR . 1
C64 C 0.4644(13) 0.6234(11) 0.5146(8) 0.046(5) Uani 0.25 1 d PGU . 1
H64A H 0.4735 0.6464 0.5533 0.055 Uiso 0.25 1 d PR . 1
C65 C 0.4961(10) 0.5172(10) 0.5126(5) 0.041(5) Uani 0.25 1 d PGU . 1
C66 C 0.4829(9) 0.4838(9) 0.4565(5) 0.054(5) Uani 0.25 1 d PGDU . 1
N5 N 0.5145(12) 0.3776(9) 0.4546(7) 0.054(5) Uani 0.25 1 d PGU . 1
H5B H 0.5060 0.3560 0.4183 0.065 Uiso 0.25 1 d PR . 1
C67 C 0.5593(12) 0.3047(9) 0.5088(8) 0.061(5) Uani 0.25 1 d PGU . 1
H67A H 0.5812 0.2314 0.5075 0.073 Uiso 0.25 1 d PR . 1
C68 C 0.5725(12) 0.3381(12) 0.5649(7) 0.055(5) Uani 0.25 1 d PGU . 1
H68A H 0.6034 0.2877 0.6023 0.066 Uiso 0.25 1 d PR . 1
C69 C 0.5408(12) 0.4443(13) 0.5668(6) 0.043(5) Uani 0.25 1 d PGU . 1
H69A H 0.5499 0.4673 0.6056 0.051 Uiso 0.25 1 d PR . 1
O30 O 0.6408(18) 0.0339(19) 0.4079(13) 0.070(6) Uani 0.25 1 d PU C 1
O20' O 0.7291(12) 0.0515(13) 0.4249(9) 0.110(6) Uani 0.38 1 d PDU D 2
H20' H 0.6882 0.0804 0.3952 0.165 Uiso 0.38 1 d PR D 2
C52' C 0.8260(8) 0.0519(9) 0.3975(6) 0.049(4) Uani 0.38 1 d PGDU D 2
C53' C 0.8401(11) 0.1227(10) 0.3416(7) 0.055(5) Uani 0.38 1 d PGDU D 2
H53B H 0.7796 0.1735 0.3212 0.066 Uiso 0.38 1 calc PR D 2
C54' C 0.9426(12) 0.1191(11) 0.3155(7) 0.048(5) Uani 0.38 1 d PGDU D 2
H54B H 0.9522 0.1675 0.2773 0.058 Uiso 0.38 1 calc PR D 2
C55' C 1.0311(10) 0.0448(11) 0.3453(7) 0.049(5) Uani 0.38 1 d PGDU D 2
H55B H 1.1012 0.0424 0.3275 0.059 Uiso 0.38 1 calc PR D 2
C56' C 1.0171(7) -0.0260(8) 0.4012(5) 0.037(4) Uani 0.38 1 d PGDU D 2
C57' C 0.9145(7) -0.0224(7) 0.4273(5) 0.042(4) Uani 0.38 1 d PGDU D 2
N4' N 0.9005(9) -0.0932(9) 0.4832(5) 0.051(4) Uani 0.38 1 d PGDU D 2
H4'A H 0.8356 -0.0909 0.4997 0.061 Uiso 0.38 1 calc PR D 2
C58' C 0.9890(11) -0.1675(9) 0.5130(6) 0.042(4) Uani 0.38 1 d PGDU D 2
H58B H 0.9794 -0.2159 0.5512 0.051 Uiso 0.38 1 calc PR D 2
C59' C 1.0916(10) -0.1711(10) 0.4869(7) 0.031(3) Uani 0.38 1 d PGDU D 2
H59B H 1.1521 -0.2219 0.5073 0.037 Uiso 0.38 1 calc PR D 2
C60' C 1.1056(8) -0.1003(10) 0.4310(7) 0.028(3) Uani 0.38 1 d PGDU D 2
H60B H 1.1757 -0.1028 0.4132 0.034 Uiso 0.38 1 calc PR D 2
O30' O 0.740(2) 0.820(2) 0.5273(13) 0.087(8) Uani 0.25 1 d PU E 2
O27 O 0.4257(13) 0.4708(13) 0.3115(9) 0.105(5) Uani 0.50 1 d PU F 2
O32 O 0.431(2) 0.604(2) 0.3986(14) 0.072(7) Uani 0.25 1 d PU G 2
O33 O 0.4901(18) 0.554(2) 0.5202(13) 0.065(6) Uani 0.25 1 d PU . 2
O25 O 0.3149(6) 0.9753(5) 0.3197(5) 0.114(3) Uani 1 1 d U . .
O26 O 0.4740(11) 0.9446(11) 0.3814(6) 0.090(4) Uani 0.50 1 d PU . .
O28 O 0.4382(15) 0.1567(15) 0.3958(10) 0.049(5) Uani 0.25 1 d PU . .
O31 O 0.6108(18) 0.8341(19) 0.4699(11) 0.071(6) Uani 0.25 1 d PU . .

loop_
_atom_site_aniso_label
_atom_site_aniso_U_11
_atom_site_aniso_U_22
_atom_site_aniso_U_33
_atom_site_aniso_U_23
_atom_site_aniso_U_13
_atom_site_aniso_U_12
S1 0.0305(7) 0.0290(7) 0.0256(7) 0.0024(6) -0.0061(6) -0.0176(6)
S2 0.0285(7) 0.0239(7) 0.0454(9) 0.0039(6) -0.0189(6) -0.0116(6)
S3 0.0347(8) 0.0200(6) 0.0260(7) 0.0003(5) -0.0137(6) -0.0137(6)
S4 0.0310(7) 0.0250(7) 0.0186(6) 0.0013(5) -0.0081(5) -0.0152(6)
S5 0.0452(9) 0.0322(8) 0.0350(8) -0.0080(6) -0.0077(7) -0.0212(7)
S6 0.0262(7) 0.0240(7) 0.0354(8) -0.0102(6) -0.0142(6) -0.0037(5)
S7 0.0290(8) 0.0437(9) 0.0398(9) -0.0005(7) 0.0031(6) -0.0182(7)
S8 0.0380(9) 0.0313(8) 0.0308(8) -0.0099(6) 0.0049(6) -0.0106(6)
O1 0.050(3) 0.026(2) 0.040(2) -0.0063(18) -0.019(2) -0.0145(18)
O2 0.075(3) 0.090(4) 0.027(2) -0.003(2) -0.011(2) -0.058(3)
O3 0.0219(19) 0.039(2) 0.0231(19) 0.0032(16) -0.0046(15) -0.0170(17)
O4 0.028(2) 0.027(2) 0.070(3) -0.021(2) 0.001(2) -0.0105(17)
O5 0.051(3) 0.045(3) 0.057(3) -0.024(2) -0.014(2) 0.000(2)
O6 0.117(5) 0.069(3) 0.043(3) -0.008(3) 0.001(3) -0.076(4)
O7 0.043(2) 0.050(3) 0.030(2) -0.0073(19) -0.0090(18) -0.029(2)
O8 0.053(3) 0.020(2) 0.050(3) -0.0138(18) -0.030(2) -0.0010(18)
O9 0.028(2) 0.0225(18) 0.034(2) -0.0026(16) -0.0155(16) -0.0075(15)
O10 0.025(2) 0.061(3) 0.043(3) -0.022(2) -0.0075(18) -0.018(2)
O11 0.046(3) 0.058(3) 0.050(3) 0.010(2) 0.006(2) -0.027(2)
O12 0.072(4) 0.163(7) 0.075(4) -0.053(4) 0.011(3) -0.088(4)
O13 0.032(3) 0.037(3) 0.090(4) -0.001(3) 0.011(2) -0.008(2)
O14 0.029(2) 0.063(3) 0.045(3) -0.021(2) 0.0001(19) -0.008(2)
O15 0.072(3) 0.027(2) 0.048(3) -0.009(2) 0.014(2) -0.013(2)
O16 0.039(2) 0.042(2) 0.028(2) -0.0142(18) 0.0052(17) -0.0193(19)
O17 0.029(2) 0.031(2) 0.0244(19) -0.0067(16) -0.0033(15) -0.0179(16)
O18 0.0246(19) 0.0260(18) 0.0271(19) -0.0080(15) -0.0062(15) -0.0141(16)
O19 0.034(2) 0.034(2) 0.041(2) -0.0043(19) -0.0061(18) -0.0168(18)
O22 0.041(2) 0.035(2) 0.041(2) -0.0049(19) 0.0015(19) -0.0172(19)
O23 0.053(3) 0.081(4) 0.060(3) -0.010(3) -0.001(3) -0.041(3)
O24 0.0235(19) 0.0285(19) 0.027(2) -0.0030(16) -0.0065(15) -0.0111(15)
N1 0.023(2) 0.025(2) 0.027(2) -0.0016(19) -0.0066(18) -0.0118(18)
N2 0.027(2) 0.024(2) 0.022(2) -0.0037(18) -0.0082(18) -0.0134(18)
N3 0.040(3) 0.030(3) 0.035(3) -0.004(2) -0.016(2) -0.012(2)
C1 0.026(3) 0.020(3) 0.034(3) -0.003(2) -0.009(2) -0.011(2)
C2 0.022(3) 0.022(3) 0.031(3) 0.000(2) -0.004(2) -0.012(2)
C3 0.020(3) 0.023(3) 0.034(3) -0.005(2) -0.002(2) -0.012(2)
C4 0.024(3) 0.025(3) 0.029(3) -0.004(2) -0.004(2) -0.015(2)
C5 0.027(3) 0.029(3) 0.032(3) -0.002(2) -0.010(2) -0.015(2)
C6 0.022(3) 0.026(3) 0.036(3) 0.000(2) -0.010(2) -0.011(2)
C7 0.034(3) 0.026(3) 0.020(3) -0.001(2) -0.010(2) -0.012(2)
C8 0.029(3) 0.021(3) 0.036(3) 0.005(2) -0.020(2) -0.014(2)
C9 0.028(3) 0.018(2) 0.041(3) -0.003(2) -0.019(2) -0.007(2)
C10 0.027(3) 0.018(2) 0.032(3) -0.004(2) -0.019(2) -0.003(2)
C11 0.027(3) 0.019(2) 0.027(3) 0.001(2) -0.012(2) -0.011(2)
C12 0.034(3) 0.015(2) 0.028(3) 0.003(2) -0.016(2) -0.012(2)
C13 0.027(3) 0.025(3) 0.018(2) -0.004(2) -0.004(2) -0.015(2)
C14 0.027(3) 0.018(2) 0.018(2) -0.0008(19) -0.005(2) -0.012(2)
C15 0.035(3) 0.024(3) 0.016(2) -0.005(2) -0.004(2) -0.015(2)
C16 0.027(3) 0.027(3) 0.023(3) -0.004(2) -0.003(2) -0.015(2)
C17 0.020(3) 0.022(2) 0.026(3) -0.003(2) -0.005(2) -0.009(2)
C18 0.026(3) 0.023(3) 0.014(2) -0.001(2) -0.005(2) -0.013(2)
C19 0.025(3) 0.019(2) 0.021(3) -0.001(2) -0.008(2) -0.006(2)
C20 0.025(3) 0.022(3) 0.019(3) 0.001(2) -0.009(2) -0.012(2)
C21 0.025(3) 0.027(3) 0.023(3) -0.002(2) -0.003(2) -0.012(2)
C22 0.035(3) 0.026(3) 0.021(3) -0.007(2) 0.002(2) -0.012(2)
C23 0.035(3) 0.025(3) 0.026(3) -0.004(2) -0.007(2) -0.016(2)
C24 0.029(3) 0.025(3) 0.019(3) 0.004(2) -0.009(2) -0.014(2)
C25 0.021(3) 0.016(2) 0.025(3) 0.000(2) -0.008(2) -0.005(2)
C26 0.019(2) 0.018(2) 0.027(3) 0.000(2) -0.008(2) -0.003(2)
C27 0.030(3) 0.026(3) 0.023(3) 0.000(2) -0.004(2) -0.002(2)
C28 0.022(3) 0.024(3) 0.038(3) 0.002(2) -0.001(2) -0.009(2)
C29 0.019(3) 0.019(2) 0.035(3) 0.000(2) -0.008(2) -0.005(2)
C30 0.020(3) 0.018(2) 0.023(3) 0.002(2) -0.007(2) -0.005(2)
C31 0.028(3) 0.026(3) 0.035(3) -0.009(2) -0.006(2) -0.007(2)
C32 0.030(3) 0.022(3) 0.052(4) -0.001(3) -0.014(3) -0.013(2)
C33 0.024(3) 0.022(3) 0.050(4) 0.000(3) -0.008(3) -0.011(2)
C34 0.024(3) 0.018(2) 0.026(3) -0.001(2) -0.010(2) -0.008(2)
C35 0.022(3) 0.019(2) 0.030(3) -0.002(2) -0.008(2) -0.006(2)
C36 0.029(3) 0.022(3) 0.028(3) -0.007(2) -0.005(2) -0.004(2)
C37 0.036(3) 0.019(2) 0.029(3) -0.005(2) -0.015(2) -0.008(2)
C38 0.027(3) 0.017(2) 0.036(3) 0.000(2) -0.014(2) -0.009(2)
C39 0.025(3) 0.014(2) 0.027(3) 0.000(2) -0.012(2) -0.007(2)
C40 0.029(3) 0.023(3) 0.026(3) 0.001(2) -0.010(2) -0.011(2)
C41 0.035(3) 0.032(3) 0.042(3) 0.003(3) -0.016(3) -0.021(3)
C42 0.032(3) 0.021(3) 0.037(3) -0.002(2) -0.014(2) -0.011(2)
C43 0.031(3) 0.033(3) 0.033(3) 0.000(3) -0.013(3) -0.004(3)
C44 0.027(3) 0.029(3) 0.048(4) 0.010(3) -0.014(3) -0.013(2)
C45 0.038(3) 0.037(3) 0.043(4) -0.002(3) -0.010(3) -0.015(3)
C46 0.042(4) 0.036(3) 0.037(3) -0.009(3) -0.015(3) -0.014(3)
C47 0.031(3) 0.023(3) 0.036(3) -0.007(2) -0.019(2) -0.005(2)
C48 0.032(3) 0.019(3) 0.038(3) -0.002(2) -0.019(3) -0.002(2)
C49 0.018(3) 0.055(4) 0.030(3) 0.021(3) -0.001(2) -0.002(3)
C50 0.033(3) 0.042(3) 0.042(4) 0.008(3) -0.011(3) -0.018(3)
C51 0.033(3) 0.041(3) 0.033(3) 0.002(3) -0.010(3) -0.010(3)
O20 0.044(5) 0.033(5) 0.041(5) -0.007(4) 0.012(4) -0.022(4)
C52 0.062(6) 0.032(6) 0.041(6) -0.025(5) 0.003(5) -0.034(5)
C53 0.066(7) 0.025(5) 0.032(6) -0.017(5) -0.005(5) -0.030(5)
C54 0.066(7) 0.032(6) 0.036(7) -0.014(5) -0.005(5) -0.028(5)
C55 0.070(7) 0.040(6) 0.037(7) -0.020(5) 0.003(5) -0.031(5)
C56 0.067(6) 0.025(5) 0.024(6) -0.011(5) 0.000(5) -0.028(4)
C57 0.067(6) 0.032(6) 0.035(6) -0.016(5) 0.000(5) -0.030(5)
N4 0.060(6) 0.049(6) 0.050(6) -0.015(5) 0.001(5) -0.035(5)
C58 0.063(7) 0.042(6) 0.039(6) -0.018(5) -0.008(5) -0.021(5)
C59 0.047(6) 0.037(6) 0.027(6) -0.009(5) -0.004(5) -0.020(5)
C60 0.057(6) 0.025(6) 0.021(6) -0.004(5) 0.000(5) -0.022(5)
O21 0.046(8) 0.062(8) 0.059(8) -0.009(7) 0.013(6) -0.029(6)
C61 0.024(6) 0.060(7) 0.056(7) -0.001(6) 0.013(6) -0.032(5)
C62 0.032(6) 0.057(7) 0.050(7) -0.001(6) -0.001(6) -0.027(6)
C63 0.037(6) 0.063(7) 0.056(7) -0.013(6) -0.010(6) -0.028(5)
C64 0.033(6) 0.057(7) 0.050(7) -0.006(6) -0.003(6) -0.023(6)
C65 0.027(6) 0.053(6) 0.048(7) -0.004(6) 0.003(5) -0.027(5)
C66 0.029(6) 0.063(6) 0.057(7) 0.004(6) 0.018(5) -0.027(5)
N5 0.038(6) 0.066(7) 0.053(7) -0.004(6) 0.009(6) -0.027(5)
C67 0.046(7) 0.070(7) 0.058(7) 0.000(6) 0.006(6) -0.028(6)
C68 0.039(7) 0.066(7) 0.054(7) -0.003(6) 0.008(6) -0.027(6)
C69 0.023(6) 0.056(7) 0.044(7) 0.006(6) 0.005(6) -0.023(5)
O30 0.060(9) 0.072(10) 0.081(10) -0.022(8) 0.002(7) -0.033(7)
O20' 0.112(9) 0.103(9) 0.109(9) -0.044(7) -0.021(7) -0.029(7)
C52' 0.062(7) 0.054(6) 0.044(6) -0.033(5) -0.001(5) -0.030(5)
C53' 0.065(7) 0.052(7) 0.046(7) -0.027(5) -0.008(6) -0.017(5)
C54' 0.060(7) 0.053(7) 0.040(7) -0.021(5) -0.011(5) -0.025(5)
C55' 0.072(7) 0.044(7) 0.035(6) -0.016(5) -0.005(5) -0.027(5)
C56' 0.071(6) 0.027(6) 0.022(5) -0.013(5) -0.005(5) -0.026(5)
C57' 0.071(6) 0.035(6) 0.033(6) -0.021(5) -0.002(5) -0.030(5)
N4' 0.075(6) 0.041(6) 0.048(6) -0.021(5) 0.008(5) -0.038(5)
C58' 0.069(7) 0.039(6) 0.029(6) -0.011(5) -0.004(5) -0.032(5)
C59' 0.065(6) 0.023(5) 0.017(5) -0.005(4) -0.007(5) -0.029(5)
C60' 0.064(6) 0.020(5) 0.015(5) -0.001(5) -0.005(5) -0.030(4)
O30' 0.087(11) 0.092(11) 0.068(10) -0.020(8) -0.019(8) -0.020(8)
O27 0.111(8) 0.104(8) 0.104(8) -0.020(7) -0.009(7) -0.054(7)
O32 0.047(9) 0.076(10) 0.072(10) 0.015(8) 0.004(7) -0.027(8)
O33 0.043(9) 0.074(10) 0.071(10) 0.012(8) 0.010(7) -0.037(8)
O25 0.092(5) 0.059(4) 0.157(6) -0.019(4) -0.016(5) -0.004(3)
O26 0.087(7) 0.102(8) 0.063(6) -0.049(6) -0.015(5) -0.011(6)
O28 0.045(8) 0.050(8) 0.044(8) -0.010(7) -0.006(6) -0.014(6)
O31 0.071(10) 0.076(10) 0.046(9) -0.026(8) -0.015(7) -0.006(7)

loop_
_atom_type_symbol
_atom_type_description
_atom_type_scat_dispersion_real
_atom_type_scat_dispersion_imag
_atom_type_scat_source
C C 0.0033 0.0016 'International Tables Vol C Tables 4.2.6.8 and 6.1.1.4'
H H 0.0000 0.0000 'International Tables Vol C Tables 4.2.6.8 and 6.1.1.4'
N N 0.0061 0.0033 'International Tables Vol C Tables 4.2.6.8 and 6.1.1.4'
O O 0.0106 0.0060 'International Tables Vol C Tables 4.2.6.8 and 6.1.1.4'
S S 0.1246 0.1234 'International Tables Vol C Tables 4.2.6.8 and 6.1.1.4'

loop_
_geom_angle_atom_site_label_1
_geom_angle_atom_site_label_2
_geom_angle_atom_site_label_3
_geom_angle
_geom_angle_site_symmetry_1
_geom_angle_site_symmetry_3
C24 S1 C2 99.4(2) . .
C6 S2 C8 100.1(2) . .
C12 S3 C14 101.3(2) . .
C20 S4 C18 100.7(2) . .
O6 S5 O7 113.1(3) . .
O6 S5 O5 114.1(4) . .
O7 S5 O5 111.6(3) . .
O6 S5 C4 106.0(3) . .
O7 S5 C4 106.8(3) . .
O5 S5 C4 104.5(3) . .
O10 S6 O8 114.2(3) . .
O10 S6 O9 112.4(3) . .
O8 S6 O9 111.1(2) . .
O10 S6 C10 106.3(2) . .
O8 S6 C10 106.9(3) . .
O9 S6 C10 105.2(2) . .
O13 S7 O11 116.0(3) . .
O13 S7 O12 110.3(4) . .
O11 S7 O12 111.2(4) . .
O13 S7 C16 106.0(3) . .
O11 S7 C16 107.0(3) . .
O12 S7 C16 105.6(3) . .
O15 S8 O14 113.4(3) . .
O15 S8 O16 112.5(3) . .
O14 S8 O16 111.9(3) . .
O15 S8 C22 105.6(3) . .
O14 S8 C22 105.4(3) . .
O16 S8 C22 107.4(3) . .
C1 O1 H1 109.5 . .
C7 O2 H2 109.5 . .
C13 O3 H3 109.5 . .
C19 O4 H4 109.5 . .
C25 O17 H17 109.5 . .
C34 O18 H18 109.5 . .
C43 O19 H19 109.5 . .
C31 N1 C30 122.9(5) . .
C31 N1 H1A 118.5 . .
C30 N1 H1A 118.5 . .
C40 N2 C39 122.9(4) . .
C40 N2 H2A 118.6 . .
C39 N2 H2A 118.6 . .
C48 N3 C49 121.7(6) . .
C48 N3 H3C 119.2 . .
C49 N3 H3C 119.2 . .
O1 C1 C6 120.0(5) . .
O1 C1 C2 121.2(5) . .
C6 C1 C2 118.7(5) . .
C3 C2 C1 120.3(5) . .
C3 C2 S1 120.2(4) . .
C1 C2 S1 119.5(4) . .
C4 C3 C2 120.2(5) . .
C4 C3 H3A 119.9 . .
C2 C3 H3A 119.9 . .
C3 C4 C5 120.7(5) . .
C3 C4 S5 118.1(4) . .
C5 C4 S5 121.2(4) . .
C4 C5 C6 119.7(5) . .
C4 C5 H5A 120.1 . .
C6 C5 H5A 120.1 . .
C1 C6 C5 120.3(5) . .
C1 C6 S2 120.2(4) . .
C5 C6 S2 119.4(4) . .
O2 C7 C8 121.3(5) . .
O2 C7 C12 119.4(5) . .
C8 C7 C12 119.3(5) . .
C9 C8 C7 119.8(5) . .
C9 C8 S2 118.4(4) . .
C7 C8 S2 121.7(4) . .
C10 C9 C8 120.6(5) . .
C10 C9 H9A 119.7 . .
C8 C9 H9A 119.7 . .
C11 C10 C9 120.3(5) . .
C11 C10 S6 121.4(4) . .
C9 C10 S6 118.1(4) . .
C10 C11 C12 119.8(5) . .
C10 C11 H11A 120.1 . .
C12 C11 H11A 120.1 . .
C11 C12 C7 120.2(5) . .
C11 C12 S3 119.4(4) . .
C7 C12 S3 120.2(4) . .
O3 C13 C14 121.8(4) . .
O3 C13 C18 119.3(4) . .
C14 C13 C18 118.9(5) . .
C15 C14 C13 120.4(5) . .
C15 C14 S3 119.4(4) . .
C13 C14 S3 120.1(4) . .
C14 C15 C16 119.7(5) . .
C14 C15 H15A 120.2 . .
C16 C15 H15A 120.2 . .
C17 C16 C15 120.1(5) . .
C17 C16 S7 118.4(4) . .
C15 C16 S7 121.4(4) . .
C16 C17 C18 120.5(5) . .
C16 C17 H17A 119.8 . .
C18 C17 H17A 119.8 . .
C17 C18 C13 120.4(5) . .
C17 C18 S4 119.0(4) . .
C13 C18 S4 120.5(4) . .
O4 C19 C20 122.0(5) . .
O4 C19 C24 119.2(5) . .
C20 C19 C24 118.8(5) . .
C21 C20 C19 120.3(5) . .
C21 C20 S4 119.9(4) . .
C19 C20 S4 119.7(4) . .
C22 C21 C20 120.7(5) . .
C22 C21 H21A 119.6 . .
C20 C21 H21A 119.6 . .
C21 C22 C23 119.8(5) . .
C21 C22 S8 121.1(4) . .
C23 C22 S8 119.1(4) . .
C24 C23 C22 120.4(5) . .
C24 C23 H23A 119.8 . .
C22 C23 H23A 119.8 . .
C23 C24 C19 119.9(5) . .
C23 C24 S1 120.1(4) . .
C19 C24 S1 119.9(4) . .
O17 C25 C26 126.2(5) . .
O17 C25 C30 116.0(4) . .
C26 C25 C30 117.8(5) . .
C25 C26 C27 120.0(5) . .
C25 C26 H26A 120.0 . .
C27 C26 H26A 120.0 . .
C28 C27 C26 122.2(5) . .
C28 C27 H27A 118.9 . .
C26 C27 H27A 118.9 . .
C27 C28 C29 119.5(5) . .
C27 C28 H28A 120.3 . .
C29 C28 H28A 120.3 . .
C30 C29 C28 118.6(5) . .
C30 C29 C33 118.2(5) . .
C28 C29 C33 123.2(5) . .
N1 C30 C29 119.4(5) . .
N1 C30 C25 118.8(5) . .
C29 C30 C25 121.9(5) . .
N1 C31 C32 120.0(5) . .
N1 C31 H31A 120.0 . .
C32 C31 H31A 120.0 . .
C33 C32 C31 119.6(5) . .
C33 C32 H32A 120.2 . .
C31 C32 H32A 120.2 . .
C32 C33 C29 120.0(5) . .
C32 C33 H33A 120.0 . .
C29 C33 H33A 120.0 . .
O18 C34 C35 126.0(5) . .
O18 C34 C39 115.7(4) . .
C35 C34 C39 118.3(5) . .
C34 C35 C36 120.5(5) . .
C34 C35 H35A 119.8 . .
C36 C35 H35A 119.8 . .
C37 C36 C35 121.9(5) . .
C37 C36 H36A 119.1 . .
C35 C36 H36A 119.1 . .
C36 C37 C38 119.5(5) . .
C36 C37 H37A 120.2 . .
C38 C37 H37A 120.2 . .
C37 C38 C42 123.8(5) . .
C37 C38 C39 118.9(5) . .
C42 C38 C39 117.3(5) . .
N2 C39 C34 119.9(4) . .
N2 C39 C38 119.1(5) . .
C34 C39 C38 120.9(5) . .
N2 C40 C41 120.7(5) . .
N2 C40 H40A 119.7 . .
C41 C40 H40A 119.7 . .
C42 C41 C40 119.3(5) . .
C42 C41 H41A 120.4 . .
C40 C41 H41A 120.4 . .
C41 C42 C38 120.7(5) . .
C41 C42 H42A 119.7 . .
C38 C42 H42A 119.7 . .
O19 C43 C44 126.5(6) . .
O19 C43 C48 114.6(6) . .
C44 C43 C48 118.9(6) . .
C43 C44 C45 120.8(6) . .
C43 C44 H44A 119.6 . .
C45 C44 H44A 119.6 . .
C46 C45 C44 121.6(6) . .
C46 C45 H45A 119.2 . .
C44 C45 H45A 119.2 . .
C45 C46 C47 117.5(6) . .
C45 C46 H46A 121.3 . .
C47 C46 H46A 121.3 . .
C48 C47 C46 124.1(6) . .
C48 C47 C51 114.2(5) . .
C46 C47 C51 121.6(5) . .
N3 C48 C47 125.2(6) . .
N3 C48 C43 117.7(5) . .
C47 C48 C43 117.0(6) . .
N3 C49 C50 117.6(7) . .
N3 C49 H49A 121.2 . .
C50 C49 H49A 121.2 . .
C51 C50 C49 120.0(6) . .
C51 C50 H50A 120.0 . .
C49 C50 H50A 120.0 . .
C50 C51 C47 121.1(6) . .
C50 C51 H51A 119.4 . .
C47 C51 H51A 119.4 . .
C52 O20 H20 109.6 . .
O20 C52 C53 123.1(5) . .
O20 C52 C57 116.9(5) . .
C53 C52 C57 120.0 . .
C52 C53 C54 120.0 . .
C52 C53 H53A 120.0 . .
C54 C53 H53A 120.0 . .
C53 C54 C55 120.0 . .
C53 C54 H54A 120.0 . .
C55 C54 H54A 120.0 . .
C56 C55 C54 120.0 . .
C56 C55 H55A 120.0 . .
C54 C55 H55A 120.0 . .
C55 C56 C57 120.0 . .
C55 C56 C60 120.0 . .
C57 C56 C60 120.0 . .
N4 C57 C56 120.0 . .
N4 C57 C52 120.0 . .
C56 C57 C52 120.0 . .
C57 N4 C58 120.0 . .
C57 N4 H4A 120.0 . .
C58 N4 H4A 120.0 . .
C59 C58 N4 120.0 . .
C59 C58 H58A 120.0 . .
N4 C58 H58A 120.0 . .
C58 C59 C60 120.0 . .
C58 C59 H59A 120.0 . .
C60 C59 H59A 120.0 . .
C59 C60 C56 120.0 . .
C59 C60 H60A 120.0 . .
C56 C60 H60A 120.0 . .
C61 O21 H21B 109.5 . .
C69 C61 O21 159(2) 2_666 .
C69 C61 C62 78.1(18) 2_666 .
O21 C61 C62 121.3(6) . .
C69 C61 C66 42.6(18) 2_666 .
O21 C61 C66 118.6(6) . .
C62 C61 C66 120.0 . .
C69 C61 C68 52.8(17) 2_666 2_666
O21 C61 C68 146.1(10) . 2_666
C62 C61 C68 25.2(9) . 2_666
C66 C61 C68 95.0(9) . 2_666
C69 C61 C65 28.0(13) 2_666 2_666
O21 C61 C65 132.8(9) . 2_666
C62 C61 C65 105.7(7) . 2_666
C66 C61 C65 14.5(6) . 2_666
C68 C61 C65 80.5(8) 2_666 2_666
C68 C62 C61 101.9(17) 2_666 .
C68 C62 C63 19.4(19) 2_666 .
C61 C62 C63 120.0 . .
C68 C62 C69 71.5(16) 2_666 2_666
C61 C62 C69 30.5(8) . 2_666
C63 C62 C69 89.8(8) . 2_666
C68 C62 H62A 137.4 2_666 .
C61 C62 H62A 120.0 . .
C63 C62 H62A 120.0 . .
C69 C62 H62A 150.0 2_666 .
C68 C63 C67 141(4) 2_666 2_666
C68 C63 C64 101.6(19) 2_666 .
C67 C63 C64 43(2) 2_666 .
C68 C63 C62 20(2) 2_666 .
C67 C63 C62 161(2) 2_666 .
C64 C63 C62 120.0 . .
C68 C63 C69 28.0(15) 2_666 2_666
C67 C63 C69 115(2) 2_666 2_666
C64 C63 C69 74.1(5) . 2_666
C62 C63 C69 46.0(5) . 2_666
C68 C63 H63A 137.7 2_666 .
C67 C63 H63A 78.1 2_666 .
C64 C63 H63A 120.0 . .
C62 C63 H63A 120.0 . .
C69 C63 H63A 165.7 2_666 .
N5 C64 C67 107(2) 2_666 2_666
N5 C64 C65 102(3) 2_666 .
C67 C64 C65 149.9(17) 2_666 .
N5 C64 C63 137(3) 2_666 .
C67 C64 C63 30.8(17) 2_666 .
C65 C64 C63 120.0 . .
N5 C64 C66 71(2) 2_666 2_666
C67 C64 C66 170(3) 2_666 2_666
C65 C64 C66 30.5(7) . 2_666
C63 C64 C66 150.0(8) . 2_666
N5 C64 C68 160(3) 2_666 2_666
C67 C64 C68 55.0(14) 2_666 2_666
C65 C64 C68 95.2(8) . 2_666
C63 C64 C68 25.0(8) . 2_666
C66 C64 C68 125.0(13) 2_666 2_666
N5 C64 C65 115(3) 2_666 2_666
C67 C64 C65 136(2) 2_666 2_666
C65 C64 C65 14.3(5) . 2_666
C63 C64 C65 105.9(5) . 2_666
C66 C64 C65 44.2(6) 2_666 2_666
C68 C64 C65 81.0(8) 2_666 2_666
N5 C64 H64A 19.4 2_666 .
C67 C64 H64A 89.6 2_666 .
C65 C64 H64A 120.0 . .
C63 C64 H64A 120.0 . .
C66 C64 H64A 89.8 2_666 .
C68 C64 H64A 144.7 2_666 .
C65 C64 H64A 134.0 2_666 .
C65 C65 C66 141(4) 2_666 2_666
C65 C65 C66 19.7(16) 2_666 .
C66 C65 C66 161(2) 2_666 .
C65 C65 C64 137.7(17) 2_666 .
C66 C65 C64 78(2) 2_666 .
C66 C65 C64 120.0 . .
C65 C65 C69 101.6(17) 2_666 .
C66 C65 C69 43(2) 2_666 .
C66 C65 C69 120.0 . .
C64 C65 C69 120.0 . .
C65 C65 C69 53.4(13) 2_666 2_666
C66 C65 C69 160(3) 2_666 2_666
C66 C65 C69 35.3(8) . 2_666
C64 C65 C69 84.8(8) . 2_666
C69 C65 C69 155.0(8) . 2_666
C65 C65 N5 160(3) 2_666 2_666
C66 C65 N5 52.8(15) 2_666 2_666
C66 C65 N5 144.9(12) . 2_666
C64 C65 N5 25.2(12) . 2_666
C69 C65 N5 95.0(12) . 2_666
C69 C65 N5 109.6(14) 2_666 2_666
C65 C65 C64 28.0(14) 2_666 2_666
C66 C65 C64 115(2) 2_666 2_666
C66 C65 C64 46.0(7) . 2_666
C64 C65 C64 165.7(7) . 2_666
C69 C65 C64 74.1(7) . 2_666
C69 C65 C64 81.0(8) 2_666 2_666
N5 C65 C64 167.5(13) 2_666 2_666
C65 C65 C61 115(2) 2_666 2_666
C66 C65 C61 28.0(19) 2_666 2_666
C66 C65 C61 134.2(7) . 2_666
C64 C65 C61 105.7(7) . 2_666
C69 C65 C61 14.5(7) . 2_666
C69 C65 C61 167.9(14) 2_666 2_666
N5 C65 C61 80.5(10) 2_666 2_666
C64 C65 C61 88.2(9) 2_666 2_666
C65 C66 C69 107(2) 2_666 2_666
C65 C66 C65 19.4(18) 2_666 .
C69 C66 C65 89.6(12) 2_666 .
C65 C66 N5 101.9(18) 2_666 .
C69 C66 N5 149.9(12) 2_666 .
C65 C66 N5 120.0 . .
C65 C66 C61 137.4(18) 2_666 .
C69 C66 C61 30.8(11) 2_666 .
C65 C66 C61 120.0 . .
N5 C66 C61 120.0 . .
C65 C66 C64 71.5(16) 2_666 2_666
C69 C66 C64 170(2) 2_666 2_666
C65 C66 C64 89.8(11) . 2_666
N5 C66 C64 30.5(11) . 2_666
C61 C66 C64 150.0(10) . 2_666
C64 N5 C67 42.6(18) 2_666 .
C64 N5 C66 78.1(18) 2_666 .
C67 N5 C66 120.0 . .
C64 N5 C65 52.9(14) 2_666 2_666
C67 N5 C65 95.0(7) . 2_666
C66 N5 C65 25.2(7) . 2_666
C64 N5 H5B 160.6 2_666 .
C67 N5 H5B 120.0 . .
C66 N5 H5B 120.0 . .
C65 N5 H5B 144.9 2_666 .
C63 C67 C64 107(3) 2_666 2_666
C63 C67 N5 137(2) 2_666 .
C64 C67 N5 30.8(15) 2_666 .
C63 C67 C68 19(2) 2_666 .
C64 C67 C68 89.6(15) 2_666 .
N5 C67 C68 120.0 . .
C63 C67 H67A 101.9 2_666 .
C64 C67 H67A 149.9 2_666 .
N5 C67 H67A 120.0 . .
C68 C67 H67A 120.0 . .
C63 C68 C62 141(4) 2_666 2_666
C63 C68 C69 137.7(17) 2_666 .
C62 C68 C69 78(3) 2_666 .
C63 C68 C67 19.7(18) 2_666 .
C62 C68 C67 161(3) 2_666 .
C69 C68 C67 120.0 . .
C63 C68 C64 53.4(14) 2_666 2_666
C62 C68 C64 160(4) 2_666 2_666
C69 C68 C64 84.8(8) . 2_666
C67 C68 C64 35.3(8) . 2_666
C63 C68 C61 160(3) 2_666 2_666
C62 C68 C61 53(3) 2_666 2_666
C69 C68 C61 25.2(7) . 2_666
C67 C68 C61 144.9(7) . 2_666
C64 C68 C61 109.6(13) 2_666 2_666
C63 C68 H68A 101.6 2_666 .
C62 C68 H68A 42.6 2_666 .
C69 C68 H68A 120.0 . .
C67 C68 H68A 120.0 . .
C64 C68 H68A 155.0 2_666 .
C61 C68 H68A 95.0 2_666 .
C61 C69 C66 107(3) 2_666 2_666
C61 C69 C68 101.9(19) 2_666 .
C66 C69 C68 149.9(11) 2_666 .
C61 C69 C65 137.4(19) 2_666 .
C66 C69 C65 30.8(11) 2_666 .
C68 C69 C65 120.0 . .
C61 C69 C62 71.5(17) 2_666 2_666
C66 C69 C62 170(3) 2_666 2_666
C68 C69 C62 30.5(15) . 2_666
C65 C69 C62 150.0(15) . 2_666
C61 C69 C65 160(3) 2_666 2_666
C66 C69 C65 55.0(9) 2_666 2_666
C68 C69 C65 95.2(8) . 2_666
C65 C69 C65 25.0(8) . 2_666
C62 C69 C65 125(2) 2_666 2_666
C61 C69 C63 115(2) 2_666 2_666
C66 C69 C63 135.6(17) 2_666 2_666
C68 C69 C63 14.3(8) . 2_666
C65 C69 C63 105.9(8) . 2_666
C62 C69 C63 44.2(10) 2_666 2_666
C65 C69 C63 81.0(11) 2_666 2_666
C61 C69 H69A 19.4 2_666 .
C66 C69 H69A 89.6 2_666 .
C68 C69 H69A 120.0 . .
C65 C69 H69A 120.0 . .
C62 C69 H69A 89.8 2_666 .
C65 C69 H69A 144.7 2_666 .
C63 C69 H69A 134.0 2_666 .
C52' O20' H20' 109.4 . .
O20' C52' C53' 122.7(8) . .
O20' C52' C57' 117.3(8) . .
C53' C52' C57' 120.0 . .
C54' C53' C52' 120.0 . .
C54' C53' H53B 120.0 . .
C52' C53' H53B 120.0 . .
C53' C54' C55' 120.0 . .
C53' C54' H54B 120.0 . .
C55' C54' H54B 120.0 . .
C54' C55' C56' 120.0 . .
C54' C55' H55B 120.0 . .
C56' C55' H55B 120.0 . .
C57' C56' C55' 120.0 . .
C57' C56' C60' 120.0 . .
C55' C56' C60' 120.0 . .
N4' C57' C56' 120.0 . .
N4' C57' C52' 120.0 . .
C56' C57' C52' 120.0 . .
C57' N4' C58' 120.0 . .
C57' N4' H4'A 120.0 . .
C58' N4' H4'A 120.0 . .
C59' C58' N4' 120.0 . .
C59' C58' H58B 120.0 . .
N4' C58' H58B 120.0 . .
C58' C59' C60' 120.0 . .
C58' C59' H59B 120.0 . .
C60' C59' H59B 120.0 . .
C59' C60' C56' 120.0 . .
C59' C60' H60B 120.0 . .
C56' C60' H60B 120.0 . .

loop_
_geom_bond_atom_site_label_1
_geom_bond_atom_site_label_2
_geom_bond_distance
_geom_bond_site_symmetry_2
S1 C24 1.773(5) .
S1 C2 1.784(5) .
S2 C6 1.773(5) .
S2 C8 1.782(6) .
S3 C12 1.781(5) .
S3 C14 1.783(5) .
S4 C20 1.779(5) .
S4 C18 1.782(5) .
S5 O6 1.430(5) .
S5 O7 1.450(4) .
S5 O5 1.460(5) .
S5 C4 1.776(5) .
S6 O10 1.447(4) .
S6 O8 1.451(4) .
S6 O9 1.473(4) .
S6 C10 1.769(6) .
S7 O13 1.427(5) .
S7 O11 1.428(5) .
S7 O12 1.461(5) .
S7 C16 1.772(5) .
S8 O15 1.450(5) .
S8 O14 1.452(5) .
S8 O16 1.458(4) .
S8 C22 1.772(5) .
O1 C1 1.337(6) .
O1 H1 0.8400 .
O2 C7 1.347(7) .
O2 H2 0.8400 .
O3 C13 1.347(6) .
O3 H3 0.8400 .
O4 C19 1.339(6) .
O4 H4 0.8400 .
O17 C25 1.334(6) .
O17 H17 0.8400 .
O18 C34 1.345(6) .
O18 H18 0.8400 .
O19 C43 1.327(7) .
O19 H19 0.8400 .
N1 C31 1.326(7) .
N1 C30 1.363(7) .
N1 H1A 0.8800 .
N2 C40 1.328(7) .
N2 C39 1.361(7) .
N2 H2A 0.8800 .
N3 C48 1.329(8) .
N3 C49 1.344(8) .
N3 H3C 0.8800 .
C1 C6 1.397(8) .
C1 C2 1.414(7) .
C2 C3 1.390(7) .
C3 C4 1.378(8) .
C3 H3A 0.9500 .
C4 C5 1.385(7) .
C5 C6 1.404(8) .
C5 H5A 0.9500 .
C7 C8 1.398(7) .
C7 C12 1.408(8) .
C8 C9 1.390(8) .
C9 C10 1.388(8) .
C9 H9A 0.9500 .
C10 C11 1.384(7) .
C11 C12 1.396(8) .
C11 H11A 0.9500 .
C13 C14 1.402(7) .
C13 C18 1.406(7) .
C14 C15 1.398(7) .
C15 C16 1.399(7) .
C15 H15A 0.9500 .
C16 C17 1.384(7) .
C17 C18 1.388(7) .
C17 H17A 0.9500 .
C19 C20 1.395(7) .
C19 C24 1.423(7) .
C20 C21 1.391(7) .
C21 C22 1.379(8) .
C21 H21A 0.9500 .
C22 C23 1.398(8) .
C23 C24 1.382(8) .
C23 H23A 0.9500 .
C25 C26 1.381(7) .
C25 C30 1.421(7) .
C26 C27 1.419(8) .
C26 H26A 0.9500 .
C27 C28 1.352(8) .
C27 H27A 0.9500 .
C28 C29 1.416(8) .
C28 H28A 0.9500 .
C29 C30 1.400(7) .
C29 C33 1.417(8) .
C31 C32 1.395(8) .
C31 H31A 0.9500 .
C32 C33 1.376(9) .
C32 H32A 0.9500 .
C33 H33A 0.9500 .
C34 C35 1.374(7) .
C34 C39 1.420(7) .
C35 C36 1.414(8) .
C35 H35A 0.9500 .
C36 C37 1.366(8) .
C36 H36A 0.9500 .
C37 C38 1.401(8) .
C37 H37A 0.9500 .
C38 C42 1.413(8) .
C38 C39 1.426(7) .
C40 C41 1.384(8) .
C40 H40A 0.9500 .
C41 C42 1.381(8) .
C41 H41A 0.9500 .
C42 H42A 0.9500 .
C43 C44 1.347(9) .
C43 C48 1.474(9) .
C44 C45 1.417(9) .
C44 H44A 0.9500 .
C45 C46 1.374(9) .
C45 H45A 0.9500 .
C46 C47 1.379(8) .
C46 H46A 0.9500 .
C47 C48 1.377(8) .
C47 C51 1.460(9) .
C49 C50 1.456(10) .
C49 H49A 0.9500 .
C50 C51 1.345(9) .
C50 H50A 0.9500 .
C51 H51A 0.9500 .
O20 C52 1.356(6) .
O20 H20 0.8400 .
C52 C53 1.3900 .
C52 C57 1.3900 .
C53 C54 1.3900 .
C53 H53A 0.9500 .
C54 C55 1.3900 .
C54 H54A 0.9500 .
C55 C56 1.3900 .
C55 H55A 0.9500 .
C56 C57 1.3900 .
C56 C60 1.3900 .
C57 N4 1.3900 .
N4 C58 1.3900 .
N4 H4A 0.8800 .
C58 C59 1.3900 .
C58 H58A 0.9500 .
C59 C60 1.3900 .
C59 H59A 0.9500 .
C60 H60A 0.9500 .
O21 C61 1.332(6) .
O21 H21B 0.8400 .
C61 C69 0.743(19) 2_666
C61 C62 1.3900 .
C61 C66 1.3900 .
C61 C68 1.71(3) 2_666
C61 C65 2.002(19) 2_666
C62 C68 0.74(3) 2_666
C62 C63 1.3900 .
C62 C69 1.43(2) 2_666
C62 H62A 0.9599 .
C63 C68 0.73(3) 2_666
C63 C67 0.74(3) 2_666
C63 C64 1.3900 .
C63 C69 1.99(2) 2_666
C63 H63A 0.9600 .
C64 N5 0.74(2) 2_666
C64 C67 0.98(3) 2_666
C64 C65 1.3900 .
C64 C66 1.43(3) 2_666
C64 C68 1.70(3) 2_666
C64 C65 1.99(2) 2_666
C64 H64A 0.9600 .
C65 C65 0.73(2) 2_666
C65 C66 0.743(17) 2_666
C65 C66 1.3900 .
C65 C69 1.3900 .
C65 C69 1.696(19) 2_666
C65 N5 1.71(2) 2_666
C65 C64 1.99(2) 2_666
C65 C61 2.002(19) 2_666
C66 C65 0.743(17) 2_666
C66 C69 0.98(2) 2_666
C66 N5 1.3900 .
C66 C64 1.43(2) 2_666
N5 C64 0.74(3) 2_666
N5 C67 1.3900 .
N5 C65 1.71(2) 2_666
N5 H5B 0.8999 .
C67 C63 0.74(3) 2_666
C67 C64 0.98(2) 2_666
C67 C68 1.3900 .
C67 H67A 0.9600 .
C68 C63 0.73(4) 2_666
C68 C62 0.74(3) 2_666
C68 C69 1.3900 .
C68 C64 1.70(2) 2_666
C68 C61 1.71(2) 2_666
C68 H68A 0.9600 .
C69 C61 0.743(17) 2_666
C69 C66 0.98(3) 2_666
C69 C62 1.43(3) 2_666
C69 C65 1.696(18) 2_666
C69 C63 1.99(3) 2_666
C69 H69A 0.9602 .
O30 H20' 1.1099 .
O20' C52' 1.342(8) .
O20' H20' 0.8400 .
C52' C53' 1.3900 .
C52' C57' 1.3900 .
C53' C54' 1.3900 .
C53' H53B 0.9500 .
C54' C55' 1.3900 .
C54' H54B 0.9500 .
C55' C56' 1.3900 .
C55' H55B 0.9500 .
C56' C57' 1.3900 .
C56' C60' 1.3900 .
C57' N4' 1.3900 .
N4' C58' 1.3900 .
N4' H4'A 0.8800 .
C58' C59' 1.3900 .
C58' H58B 0.9500 .
C59' C60' 1.3900 .
C59' H59B 0.9500 .
C60' H60B 0.9500 .
O27 H21B 1.3897 .
O32 H62A 1.4759 .
O33 O33 1.77(5) 2_666

loop_
_geom_torsion_atom_site_label_1
_geom_torsion_atom_site_label_2
_geom_torsion_atom_site_label_3
_geom_torsion_atom_site_label_4
_geom_torsion
_geom_torsion_site_symmetry_1
_geom_torsion_site_symmetry_4
O1 C1 C2 C3 -175.9(5) . .
C6 C1 C2 C3 1.5(8) . .
O1 C1 C2 S1 4.7(7) . .
C6 C1 C2 S1 -177.9(4) . .
C24 S1 C2 C3 100.9(4) . .
C24 S1 C2 C1 -79.7(5) . .
C1 C2 C3 C4 1.3(8) . .
S1 C2 C3 C4 -179.3(4) . .
C2 C3 C4 C5 -3.6(8) . .
C2 C3 C4 S5 173.6(4) . .
O6 S5 C4 C3 65.0(5) . .
O7 S5 C4 C3 -174.2(4) . .
O5 S5 C4 C3 -55.9(5) . .
O6 S5 C4 C5 -117.8(5) . .
O7 S5 C4 C5 3.0(5) . .
O5 S5 C4 C5 121.3(5) . .
C3 C4 C5 C6 2.9(8) . .
S5 C4 C5 C6 -174.2(4) . .
O1 C1 C6 C5 175.3(5) . .
C2 C1 C6 C5 -2.2(8) . .
O1 C1 C6 S2 -4.3(7) . .
C2 C1 C6 S2 178.3(4) . .
C4 C5 C6 C1 0.0(8) . .
C4 C5 C6 S2 179.6(4) . .
C8 S2 C6 C1 79.7(5) . .
C8 S2 C6 C5 -99.8(5) . .
O2 C7 C8 C9 -179.5(5) . .
C12 C7 C8 C9 2.4(7) . .
O2 C7 C8 S2 4.2(7) . .
C12 C7 C8 S2 -173.9(4) . .
C6 S2 C8 C9 77.8(4) . .
C6 S2 C8 C7 -105.8(5) . .
C7 C8 C9 C10 -2.7(8) . .
S2 C8 C9 C10 173.7(4) . .
C8 C9 C10 C11 0.7(7) . .
C8 C9 C10 S6 -174.2(4) . .
O10 S6 C10 C11 8.7(5) . .
O8 S6 C10 C11 131.1(4) . .
O9 S6 C10 C11 -110.7(4) . .
O10 S6 C10 C9 -176.4(4) . .
O8 S6 C10 C9 -54.0(4) . .
O9 S6 C10 C9 64.2(4) . .
C9 C10 C11 C12 1.6(7) . .
S6 C10 C11 C12 176.4(4) . .
C10 C11 C12 C7 -1.9(7) . .
C10 C11 C12 S3 -176.7(4) . .
O2 C7 C12 C11 -178.3(5) . .
C8 C7 C12 C11 -0.1(7) . .
O2 C7 C12 S3 -3.4(7) . .
C8 C7 C12 S3 174.7(4) . .
C14 S3 C12 C11 -82.3(4) . .
C14 S3 C12 C7 102.8(4) . .
O3 C13 C14 C15 -180.0(5) . .
C18 C13 C14 C15 -0.3(7) . .
O3 C13 C14 S3 3.4(7) . .
C18 C13 C14 S3 -176.9(4) . .
C12 S3 C14 C15 108.8(4) . .
C12 S3 C14 C13 -74.5(4) . .
C13 C14 C15 C16 0.8(7) . .
S3 C14 C15 C16 177.4(4) . .
C14 C15 C16 C17 -0.5(8) . .
C14 C15 C16 S7 178.7(4) . .
O13 S7 C16 C17 44.8(5) . .
O11 S7 C16 C17 169.1(4) . .
O12 S7 C16 C17 -72.3(6) . .
O13 S7 C16 C15 -134.5(5) . .
O11 S7 C16 C15 -10.1(5) . .
O12 S7 C16 C15 108.5(5) . .
C15 C16 C17 C18 -0.3(8) . .
S7 C16 C17 C18 -179.5(4) . .
C16 C17 C18 C13 0.8(8) . .
C16 C17 C18 S4 -175.2(4) . .
O3 C13 C18 C17 179.2(5) . .
C14 C13 C18 C17 -0.5(7) . .
O3 C13 C18 S4 -4.9(7) . .
C14 C13 C18 S4 175.4(4) . .
C20 S4 C18 C17 -106.1(4) . .
C20 S4 C18 C13 78.0(4) . .
O4 C19 C20 C21 178.4(5) . .
C24 C19 C20 C21 0.6(7) . .
O4 C19 C20 S4 2.5(7) . .
C24 C19 C20 S4 -175.3(4) . .
C18 S4 C20 C21 78.6(4) . .
C18 S4 C20 C19 -105.5(4) . .
C19 C20 C21 C22 2.0(8) . .
S4 C20 C21 C22 177.9(4) . .
C20 C21 C22 C23 -2.6(8) . .
C20 C21 C22 S8 179.9(4) . .
O15 S8 C22 C21 132.6(5) . .
O14 S8 C22 C21 12.3(5) . .
O16 S8 C22 C21 -107.2(5) . .
O15 S8 C22 C23 -44.9(5) . .
O14 S8 C22 C23 -165.3(4) . .
O16 S8 C22 C23 75.3(5) . .
C21 C22 C23 C24 0.6(8) . .
S8 C22 C23 C24 178.1(4) . .
C22 C23 C24 C19 2.0(8) . .
C22 C23 C24 S1 -173.9(4) . .
O4 C19 C24 C23 179.5(5) . .
C20 C19 C24 C23 -2.6(7) . .
O4 C19 C24 S1 -4.6(7) . .
C20 C19 C24 S1 173.3(4) . .
C2 S1 C24 C23 -78.6(5) . .
C2 S1 C24 C19 105.5(4) . .
O17 C25 C26 C27 -178.8(4) . .
C30 C25 C26 C27 2.8(7) . .
C25 C26 C27 C28 -2.7(8) . .
C26 C27 C28 C29 1.7(8) . .
C27 C28 C29 C30 -0.9(8) . .
C27 C28 C29 C33 -179.9(5) . .
C31 N1 C30 C29 -0.5(7) . .
C31 N1 C30 C25 178.5(5) . .
C28 C29 C30 N1 -180.0(4) . .
C33 C29 C30 N1 -0.9(7) . .
C28 C29 C30 C25 1.1(7) . .
C33 C29 C30 C25 -179.8(5) . .
O17 C25 C30 N1 0.4(7) . .
C26 C25 C30 N1 179.0(4) . .
O17 C25 C30 C29 179.4(4) . .
C26 C25 C30 C29 -2.1(7) . .
C30 N1 C31 C32 0.5(8) . .
N1 C31 C32 C33 0.9(8) . .
C31 C32 C33 C29 -2.3(8) . .
C30 C29 C33 C32 2.3(8) . .
C28 C29 C33 C32 -178.7(5) . .
O18 C34 C35 C36 179.6(5) . .
C39 C34 C35 C36 0.7(7) . .
C34 C35 C36 C37 -1.2(8) . .
C35 C36 C37 C38 0.6(8) . .
C36 C37 C38 C42 -178.6(5) . .
C36 C37 C38 C39 0.4(7) . .
C40 N2 C39 C34 -178.6(4) . .
C40 N2 C39 C38 0.8(7) . .
O18 C34 C39 N2 0.7(7) . .
C35 C34 C39 N2 179.7(4) . .
O18 C34 C39 C38 -178.7(4) . .
C35 C34 C39 C38 0.4(7) . .
C37 C38 C39 N2 179.7(4) . .
C42 C38 C39 N2 -1.2(7) . .
C37 C38 C39 C34 -0.9(7) . .
C42 C38 C39 C34 178.2(4) . .
C39 N2 C40 C41 0.5(8) . .
N2 C40 C41 C42 -1.5(8) . .
C40 C41 C42 C38 1.0(8) . .
C37 C38 C42 C41 179.4(5) . .
C39 C38 C42 C41 0.3(7) . .
O19 C43 C44 C45 -179.5(5) . .
C48 C43 C44 C45 -1.0(8) . .
C43 C44 C45 C46 1.8(9) . .
C44 C45 C46 C47 -0.1(9) . .
C45 C46 C47 C48 -2.5(9) . .
C45 C46 C47 C51 177.0(5) . .
C49 N3 C48 C47 -1.1(8) . .
C49 N3 C48 C43 176.7(5) . .
C46 C47 C48 N3 -179.0(5) . .
C51 C47 C48 N3 1.5(8) . .
C46 C47 C48 C43 3.2(8) . .
C51 C47 C48 C43 -176.3(5) . .
O19 C43 C48 N3 -0.7(7) . .
C44 C43 C48 N3 -179.4(5) . .
O19 C43 C48 C47 177.3(5) . .
C44 C43 C48 C47 -1.3(8) . .
C48 N3 C49 C50 -1.3(8) . .
N3 C49 C50 C51 3.4(8) . .
C49 C50 C51 C47 -3.0(9) . .
C48 C47 C51 C50 0.7(8) . .
C46 C47 C51 C50 -178.9(5) . .
O20 C52 C53 C54 -179.99(6) . .
C57 C52 C53 C54 0.0 . .
C52 C53 C54 C55 0.0 . .
C53 C54 C55 C56 0.0 . .
C54 C55 C56 C57 0.0 . .
C54 C55 C56 C60 180.0 . .
C55 C56 C57 N4 180.0 . .
C60 C56 C57 N4 0.0 . .
C55 C56 C57 C52 0.0 . .
C60 C56 C57 C52 180.0 . .
O20 C52 C57 N4 -0.01(5) . .
C53 C52 C57 N4 180.0 . .
O20 C52 C57 C56 179.99(5) . .
C53 C52 C57 C56 0.0 . .
C56 C57 N4 C58 0.0 . .
C52 C57 N4 C58 180.0 . .
C57 N4 C58 C59 0.0 . .
N4 C58 C59 C60 0.0 . .
C58 C59 C60 C56 0.0 . .
C55 C56 C60 C59 180.0 . .
C57 C56 C60 C59 0.0 . .
C69 C61 C62 C68 0.0(11) 2_666 2_666
O21 C61 C62 C68 -171(3) . 2_666
C66 C61 C62 C68 8(2) . 2_666
C65 C61 C62 C68 4.8(18) 2_666 2_666
C69 C61 C62 C63 -7.6(19) 2_666 .
O21 C61 C62 C63 -178.5(14) . .
C66 C61 C62 C63 0.0 . .
C68 C61 C62 C63 -8(2) 2_666 .
C65 C61 C62 C63 -2.9(6) 2_666 .
O21 C61 C62 C69 -171(3) . 2_666
C66 C61 C62 C69 7.6(19) . 2_666
C68 C61 C62 C69 0.0(11) 2_666 2_666
C65 C61 C62 C69 4.8(14) 2_666 2_666
C61 C62 C63 C68 23(6) . 2_666
C69 C62 C63 C68 19(6) 2_666 2_666
C68 C62 C63 C67 0(4) 2_666 2_666
C61 C62 C63 C67 23(8) . 2_666
C69 C62 C63 C67 19(8) 2_666 2_666
C68 C62 C63 C64 -23(6) 2_666 .
C61 C62 C63 C64 0.0 . .
C69 C62 C63 C64 -3.9(10) 2_666 .
C68 C62 C63 C69 -19(6) 2_666 2_666
C61 C62 C63 C69 3.9(10) . 2_666
C68 C63 C64 N5 161(6) 2_666 2_666
C67 C63 C64 N5 0.0(16) 2_666 2_666
C62 C63 C64 N5 169(4) . 2_666
C69 C63 C64 N5 166(5) 2_666 2_666
C68 C63 C64 C67 161(6) 2_666 2_666
C62 C63 C64 C67 169(4) . 2_666
C69 C63 C64 C67 166(4) 2_666 2_666
C68 C63 C64 C65 -8(2) 2_666 .
C67 C63 C64 C65 -169(4) 2_666 .
C62 C63 C64 C65 0.0 . .
C69 C63 C64 C65 -2.9(7) 2_666 .
C68 C63 C64 C66 0(2) 2_666 2_666
C67 C63 C64 C66 -161(6) 2_666 2_666
C62 C63 C64 C66 8(2) . 2_666
C69 C63 C64 C66 5(2) 2_666 2_666
C67 C63 C64 C68 -161(6) 2_666 2_666
C62 C63 C64 C68 8(2) . 2_666
C69 C63 C64 C68 4.9(16) 2_666 2_666
C68 C63 C64 C65 -4.9(18) 2_666 2_666
C67 C63 C64 C65 -166(4) 2_666 2_666
C62 C63 C64 C65 2.9(6) . 2_666
C69 C63 C64 C65 0.0(4) 2_666 2_666
N5 C64 C65 C65 -161(5) 2_666 2_666
C67 C64 C65 C65 0(3) 2_666 2_666
C63 C64 C65 C65 11(2) . 2_666
C66 C64 C65 C65 -161(5) 2_666 2_666
C68 C64 C65 C65 8.0(19) 2_666 2_666
N5 C64 C65 C66 0.0(11) 2_666 2_666
C67 C64 C65 C66 161(6) 2_666 2_666
C63 C64 C65 C66 172(2) . 2_666
C68 C64 C65 C66 169(3) 2_666 2_666
C65 C64 C65 C66 161(5) 2_666 2_666
N5 C64 C65 C66 -172(3) 2_666 .
C67 C64 C65 C66 -11(4) 2_666 .
C63 C64 C65 C66 0.0 . .
C66 C64 C65 C66 -172(2) 2_666 .
C68 C64 C65 C66 -3.3(10) 2_666 .
C65 C64 C65 C66 -11(2) 2_666 .
N5 C64 C65 C69 8(3) 2_666 .
C67 C64 C65 C69 169(4) 2_666 .
C63 C64 C65 C69 180.0 . .
C66 C64 C65 C69 8(2) 2_666 .
C68 C64 C65 C69 176.7(10) 2_666 .
C65 C64 C65 C69 169(2) 2_666 .
N5 C64 C65 C69 -169(3) 2_666 2_666
C67 C64 C65 C69 -8(4) 2_666 2_666
C63 C64 C65 C69 3.3(8) . 2_666
C66 C64 C65 C69 -169(3) 2_666 2_666
C68 C64 C65 C69 0.0(5) 2_666 2_666
C65 C64 C65 C69 -8.0(18) 2_666 2_666
C67 C64 C65 N5 161(7) 2_666 2_666
C63 C64 C65 N5 172(3) . 2_666
C66 C64 C65 N5 0.0(11) 2_666 2_666
C68 C64 C65 N5 169(4) 2_666 2_666
C65 C64 C65 N5 161(5) 2_666 2_666
N5 C64 C65 C64 -161(5) 2_666 2_666
C67 C64 C65 C64 0(5) 2_666 2_666
C63 C64 C65 C64 11(3) . 2_666
C66 C64 C65 C64 -161(4) 2_666 2_666
C68 C64 C65 C64 8(3) 2_666 2_666
C65 C64 C65 C64 0.0(16) 2_666 2_666
N5 C64 C65 C61 5(3) 2_666 2_666
C67 C64 C65 C61 166(5) 2_666 2_666
C63 C64 C65 C61 177.1(7) . 2_666
C66 C64 C65 C61 4.8(18) 2_666 2_666
C68 C64 C65 C61 173.9(15) 2_666 2_666
C65 C64 C65 C61 166(3) 2_666 2_666
C66 C65 C66 C65 0(4) 2_666 2_666
C64 C65 C66 C65 157(5) . 2_666
C69 C65 C66 C65 -23(5) . 2_666
C69 C65 C66 C65 151(6) 2_666 2_666
N5 C65 C66 C65 151(7) 2_666 2_666
C64 C65 C66 C65 -19(4) 2_666 2_666
C61 C65 C66 C65 -19(4) 2_666 2_666
C65 C65 C66 C69 -151(6) 2_666 2_666
C66 C65 C66 C69 -151(8) 2_666 2_666
C64 C65 C66 C69 5.6(14) . 2_666
C69 C65 C66 C69 -174.4(14) . 2_666
N5 C65 C66 C69 0(2) 2_666 2_666
C64 C65 C66 C69 -170(2) 2_666 2_666
C61 C65 C66 C69 -170(2) 2_666 2_666
C65 C65 C66 N5 23(5) 2_666 .
C66 C65 C66 N5 23(7) 2_666 .
C64 C65 C66 N5 180.0 . .
C69 C65 C66 N5 0.0 . .
C69 C65 C66 N5 174.4(14) 2_666 .
N5 C65 C66 N5 174(2) 2_666 .
C64 C65 C66 N5 3.9(10) 2_666 .
C61 C65 C66 N5 3.9(9) 2_666 .
C65 C65 C66 C61 -157(5) 2_666 .
C66 C65 C66 C61 -157(7) 2_666 .
C64 C65 C66 C61 0.0 . .
C69 C65 C66 C61 180.0 . .
C69 C65 C66 C61 -5.6(14) 2_666 .
N5 C65 C66 C61 -6(2) 2_666 .
C64 C65 C66 C61 -176.1(10) 2_666 .
C61 C65 C66 C61 -176.1(9) 2_666 .
C65 C65 C66 C64 19(4) 2_666 2_666
C66 C65 C66 C64 19(7) 2_666 2_666
C64 C65 C66 C64 176.1(10) . 2_666
C69 C65 C66 C64 -3.9(10) . 2_666
C69 C65 C66 C64 170(2) 2_666 2_666
N5 C65 C66 C64 170(3) 2_666 2_666
C61 C65 C66 C64 0.0(7) 2_666 2_666
C69 C61 C66 C65 0.0(16) 2_666 2_666
O21 C61 C66 C65 168(3) . 2_666
C62 C61 C66 C65 -11(2) . 2_666
C68 C61 C66 C65 -7.8(19) 2_666 2_666
O21 C61 C66 C69 168(4) . 2_666
C62 C61 C66 C69 -11(3) . 2_666
C68 C61 C66 C69 -8(2) 2_666 2_666
C65 C61 C66 C69 0.0(16) 2_666 2_666
C69 C61 C66 C65 11(3) 2_666 .
O21 C61 C66 C65 178.6(14) . .
C62 C61 C66 C65 0.0 . .
C68 C61 C66 C65 3.3(10) 2_666 .
C65 C61 C66 C65 11(2) 2_666 .
C69 C61 C66 N5 -169(3) 2_666 .
O21 C61 C66 N5 -1.4(14) . .
C62 C61 C66 N5 180.0 . .
C68 C61 C66 N5 -176.7(10) 2_666 .
C65 C61 C66 N5 -169(2) 2_666 .
C69 C61 C66 C64 -161(4) 2_666 2_666
O21 C61 C66 C64 6.3(19) . 2_666
C62 C61 C66 C64 -172(2) . 2_666
C68 C61 C66 C64 -169(2) 2_666 2_666
C65 C61 C66 C64 -161(4) 2_666 2_666
C65 C66 N5 C64 0.0(11) 2_666 2_666
C69 C66 N5 C64 161(4) 2_666 2_666
C65 C66 N5 C64 -8(2) . 2_666
C61 C66 N5 C64 172(2) . 2_666
C65 C66 N5 C67 7.6(17) 2_666 .
C69 C66 N5 C67 169(3) 2_666 .
C65 C66 N5 C67 0.0 . .
C61 C66 N5 C67 180.0 . .
C64 C66 N5 C67 8(2) 2_666 .
C69 C66 N5 C65 161(4) 2_666 2_666
C65 C66 N5 C65 -7.6(17) . 2_666
C61 C66 N5 C65 172.4(17) . 2_666
C64 C66 N5 C65 0.0(11) 2_666 2_666
C64 N5 C67 C63 0.0(16) 2_666 2_666
C66 N5 C67 C63 -11(3) . 2_666
C65 N5 C67 C63 -8(3) 2_666 2_666
C66 N5 C67 C64 -11(3) . 2_666
C65 N5 C67 C64 -8(2) 2_666 2_666
C64 N5 C67 C68 11(3) 2_666 .
C66 N5 C67 C68 0.0 . .
C65 N5 C67 C68 3.3(7) 2_666 .
C64 C67 C68 C63 -151(8) 2_666 2_666
N5 C67 C68 C63 -157(7) . 2_666
C63 C67 C68 C62 0(4) 2_666 2_666
C64 C67 C68 C62 -151(9) 2_666 2_666
N5 C67 C68 C62 -157(9) . 2_666
C63 C67 C68 C69 157(7) 2_666 .
C64 C67 C68 C69 5.6(15) 2_666 .
N5 C67 C68 C69 0.0 . .
C63 C67 C68 C64 151(8) 2_666 2_666
N5 C67 C68 C64 -5.6(15) . 2_666
C63 C67 C68 C61 151(8) 2_666 2_666
C64 C67 C68 C61 0.0(10) 2_666 2_666
N5 C67 C68 C61 -5.6(13) . 2_666
C63 C68 C69 C61 -161(5) 2_666 2_666
C62 C68 C69 C61 0(2) 2_666 2_666
C67 C68 C69 C61 -172.4(18) . 2_666
C64 C68 C69 C61 -169(2) 2_666 2_666
C63 C68 C69 C66 0(3) 2_666 2_666
C62 C68 C69 C66 161(6) 2_666 2_666
C67 C68 C69 C66 -11(3) . 2_666
C64 C68 C69 C66 -8(3) 2_666 2_666
C61 C68 C69 C66 161(5) 2_666 2_666
C63 C68 C69 C65 11(4) 2_666 .
C62 C68 C69 C65 172(3) 2_666 .
C67 C68 C69 C65 0.0 . .
C64 C68 C69 C65 3.3(9) 2_666 .
C61 C68 C69 C65 172.4(18) 2_666 .
C63 C68 C69 C62 -161(6) 2_666 2_666
C67 C68 C69 C62 -172(3) . 2_666
C64 C68 C69 C62 -169(3) 2_666 2_666
C61 C68 C69 C62 0(2) 2_666 2_666
C63 C68 C69 C65 8(3) 2_666 2_666
C62 C68 C69 C65 169(3) 2_666 2_666
C67 C68 C69 C65 -3.3(7) . 2_666
C64 C68 C69 C65 0.0(5) 2_666 2_666
C61 C68 C69 C65 169(2) 2_666 2_666
C62 C68 C69 C63 161(6) 2_666 2_666
C67 C68 C69 C63 -11(4) . 2_666
C64 C68 C69 C63 -8(3) 2_666 2_666
C61 C68 C69 C63 161(5) 2_666 2_666
C65 C65 C69 C61 161(4) 2_666 2_666
C66 C65 C69 C61 0.0(16) 2_666 2_666
C66 C65 C69 C61 169(3) . 2_666
C64 C65 C69 C61 -11(3) . 2_666
C69 C65 C69 C61 161(4) 2_666 2_666
N5 C65 C69 C61 -7.8(18) 2_666 2_666
C64 C65 C69 C61 166(3) 2_666 2_666
C65 C65 C69 C66 161(5) 2_666 2_666
C66 C65 C69 C66 169(3) . 2_666
C64 C65 C69 C66 -11(3) . 2_666
C69 C65 C69 C66 161(4) 2_666 2_666
N5 C65 C69 C66 -8(2) 2_666 2_666
C64 C65 C69 C66 166(4) 2_666 2_666
C61 C65 C69 C66 0.0(16) 2_666 2_666
C65 C65 C69 C68 -7.7(17) 2_666 .
C66 C65 C69 C68 -169(3) 2_666 .
C66 C65 C69 C68 0.0 . .
C64 C65 C69 C68 180.0 . .
C69 C65 C69 C68 -7.7(19) 2_666 .
N5 C65 C69 C68 -176.7(13) 2_666 .
C64 C65 C69 C68 -2.9(8) 2_666 .
C61 C65 C69 C68 -169(3) 2_666 .
C65 C65 C69 C62 0(2) 2_666 2_666
C66 C65 C69 C62 -161(6) 2_666 2_666
C66 C65 C69 C62 8(3) . 2_666
C64 C65 C69 C62 -172(3) . 2_666
C69 C65 C69 C62 0(3) 2_666 2_666
N5 C65 C69 C62 -169(4) 2_666 2_666
C64 C65 C69 C62 5(3) 2_666 2_666
C61 C65 C69 C62 -161(5) 2_666 2_666
C66 C65 C69 C65 -161(5) 2_666 2_666
C66 C65 C69 C65 7.7(17) . 2_666
C64 C65 C69 C65 -172.3(17) . 2_666
C69 C65 C69 C65 0.0(11) 2_666 2_666
N5 C65 C69 C65 -169(3) 2_666 2_666
C64 C65 C69 C65 4.9(11) 2_666 2_666
C61 C65 C69 C65 -161(4) 2_666 2_666
C65 C65 C69 C63 -4.9(12) 2_666 2_666
C66 C65 C69 C63 -166(4) 2_666 2_666
C66 C65 C69 C63 2.9(9) . 2_666
C64 C65 C69 C63 -177.1(9) . 2_666
C69 C65 C69 C63 -4.9(18) 2_666 2_666
N5 C65 C69 C63 -173.9(18) 2_666 2_666
C64 C65 C69 C63 0.0(4) 2_666 2_666
C61 C65 C69 C63 -166(3) 2_666 2_666
O20' C52' C53' C54' 180.00(6) . .
C57' C52' C53' C54' 0.0 . .
C52' C53' C54' C55' 0.0 . .
C53' C54' C55' C56' 0.0 . .
C54' C55' C56' C57' 0.0 . .
C54' C55' C56' C60' 180.0 . .
C55' C56' C57' N4' 180.0 . .
C60' C56' C57' N4' 0.0 . .
C55' C56' C57' C52' 0.0 . .
C60' C56' C57' C52' 180.0 . .
O20' C52' C57' N4' 0.00(5) . .
C53' C52' C57' N4' 180.0 . .
O20' C52' C57' C56' 180.00(5) . .
C53' C52' C57' C56' 0.0 . .
C56' C57' N4' C58' 0.0 . .
C52' C57' N4' C58' 180.0 . .
C57' N4' C58' C59' 0.0 . .
N4' C58' C59' C60' 0.0 . .
C58' C59' C60' C56' 0.0 . .
C57' C56' C60' C59' 0.0 . .
C55' C56' C60' C59' 180.0 . .
